data_4020255
loop_
_publ_author_name
'Shigekazu Ito'
'Hiromichi Jin'
'Shigeo Kimura'
'Masaaki Yoshifuji'

_journal_name_full 'Journal of Organic Chemistry'
_journal_page_first 3537
_journal_page_last 3541
_journal_paper_doi 10.1021/jo050195z
_journal_volume 70
_journal_year 2005
_chemical_formula_sum 'C44 H76 P2 Si2'
_chemical_formula_weight 723.20
_space_group_IT_number 2
_symmetry_cell_setting triclinic
_symmetry_Int_Tables_number 2
_symmetry_space_group_name_Hall '-P 1'
_symmetry_space_group_name_H-M 'P -1'
_cell_angle_alpha 70.01(2)
_cell_angle_beta 87.85(2)
_cell_angle_gamma 83.46(2)
_cell_formula_units_Z 8
_cell_length_a 13.963(3)
_cell_length_b 22.947(4)
_cell_length_c 31.616(5)
_cell_measurement_temperature 293
_cell_volume 9458(3)
_exptl_crystal_density_diffrn 1.016
_cod_original_formula_sum 'C44 H76 P2 Si2 '
_cod_database_code 4020255

loop_
_symmetry_equiv_pos_as_xyz
x,y,z
-x,-y,-z

loop_
_atom_site_label
_atom_site_type_symbol
_atom_site_fract_x
_atom_site_fract_y
_atom_site_fract_z
_atom_site_U_iso_or_equiv
_atom_site_adp_type
_atom_site_occupancy
_atom_site_calc_flag
_atom_site_refinement_flags
_atom_site_disorder_assembly
_atom_site_disorder_group
P(1) P 1.2910(1) 0.16585(8) 1.13573(5) 0.0471(5) Uani 1.00 d . . .
P(2) P 1.1714(1) 0.13341(8) 1.10606(5) 0.0478(5) Uani 1.00 d . . .
P(3) P 0.8791(1) 0.33132(8) 0.86900(5) 0.0464(5) Uani 1.00 d . . .
P(4) P 0.7504(1) 0.28617(8) 0.90684(6) 0.0475(5) Uani 1.00 d . . .
P(5) P 0.3334(1) 0.25772(8) 0.59902(6) 0.0487(5) Uani 1.00 d . . .
P(6) P 0.2140(1) 0.19841(8) 0.62918(6) 0.0491(5) Uani 1.00 d . . .
P(7) P 0.6175(1) 0.30508(8) 0.35923(6) 0.0498(5) Uani 1.00 d . . .
P(8) P 0.7488(1) 0.31079(8) 0.39682(6) 0.0517(5) Uani 1.00 d . . .
Si(1) Si 1.1859(2) 0.2867(1) 1.15763(8) 0.0656(7) Uani 1.00 d . . .
Si(2) Si 0.9763(1) 0.19742(10) 1.13897(7) 0.0599(6) Uani 1.00 d . . .
Si(3) Si 0.7876(2) 0.47144(10) 0.81021(7) 0.0691(7) Uani 1.00 d . . .
Si(4) Si 0.5663(1) 0.3795(1) 0.85557(8) 0.0653(7) Uani 1.00 d . . .
Si(5) Si 0.9275(2) 0.2868(1) 0.33450(9) 0.0826(9) Uani 1.00 d . . .
Si(6) Si 0.7034(2) 0.2375(1) 0.28870(8) 0.0770(8) Uani 1.00 d . . .
Si(7) Si 0.3162(2) 0.05660(9) 0.65425(8) 0.0678(7) Uani 1.00 d . . .
Si(8) Si 0.5289(1) 0.1632(1) 0.62976(7) 0.0650(6) Uani 1.00 d . . .
C(1) C 1.1121(4) 0.1839(3) 1.1348(2) 0.046(2) Uani 1.00 d . . .
C(2) C 1.1843(4) 0.2182(3) 1.1379(2) 0.045(2) Uani 1.00 d . . .
C(3) C 1.3854(4) 0.2120(3) 1.1007(2) 0.048(2) Uani 1.00 d . . .
C(4) C 1.4718(4) 0.2038(3) 1.1256(2) 0.048(2) Uani 1.00 d . . .
C(5) C 1.5258(5) 0.2546(3) 1.1173(2) 0.056(2) Uani 1.00 d . . .
C(6) C 1.4981(5) 0.3118(3) 1.0850(2) 0.062(2) Uani 1.00 d . . .
C(7) C 1.4263(5) 0.3145(3) 1.0555(2) 0.062(2) Uani 1.00 d . . .
C(8) C 1.3709(4) 0.2654(3) 1.0612(2) 0.052(2) Uani 1.00 d . . .
C(9) C 1.1320(4) 0.0540(3) 1.1311(2) 0.050(2) Uani 1.00 d . . .
C(10) C 1.1041(4) 0.0245(3) 1.1768(2) 0.050(2) Uani 1.00 d . . .
C(11) C 1.0219(5) -0.0068(3) 1.1840(2) 0.061(2) Uani 1.00 d . . .
C(12) C 0.9710(5) -0.0139(3) 1.1490(2) 0.058(2) Uani 1.00 d . . .
C(13) C 1.0146(5) 0.0016(3) 1.1081(3) 0.063(2) Uani 1.00 d . . .
C(14) C 1.0962(5) 0.0339(3) 1.0974(2) 0.056(2) Uani 1.00 d . . .
C(15) C 1.5509(7) 0.3689(4) 1.0807(4) 0.088(4) Uani 1.00 d . . .
C(16) C 1.1685(5) 0.0171(3) 1.2176(2) 0.060(2) Uani 1.00 d . . .
C(17) C 0.8741(5) -0.0419(4) 1.1578(3) 0.072(3) Uani 1.00 d . . .
C(18) C 1.1440(5) 0.0430(4) 1.0512(3) 0.068(3) Uani 1.00 d . . .
C(22) C 1.5128(5) 0.1404(3) 1.1611(2) 0.060(2) Uani 1.00 d . . .
C(23) C 1.3076(5) 0.2684(4) 1.0210(2) 0.066(2) Uani 1.00 d . . .
C(27) C 1.1441(6) -0.0391(4) 1.2587(3) 0.082(3) Uani 1.00 d . . .
C(28) C 1.1590(6) 0.0741(4) 1.2326(3) 0.079(3) Uani 1.00 d . . .
C(29) C 1.2725(5) 0.0022(4) 1.2061(3) 0.073(3) Uani 1.00 d . . .
C(30) C 1.2532(6) 0.0419(4) 1.0544(3) 0.087(3) Uani 1.00 d . . .
C(31) C 1.1037(7) 0.1022(5) 1.0157(3) 0.098(3) Uani 1.00 d . . .
C(32) C 1.1300(7) -0.0133(5) 1.0364(3) 0.112(4) Uani 1.00 d . . .
C(33) C 1.1186(7) 0.5579(4) 0.8566(6) 0.207(6) Uani 1.00 d . . .
C(34) C 1.2130(10) 0.4965(6) 0.9233(4) 0.175(6) Uani 1.00 d . . .
C(35) C 1.2602(7) 0.4906(5) 0.8510(4) 0.144(5) Uani 1.00 d . . .
C(36) C 1.3266(6) 0.2065(4) 1.0125(3) 0.083(3) Uani 1.00 d . . .
C(37) C 1.1995(5) 0.2846(4) 1.0261(3) 0.087(3) Uani 1.00 d . . .
C(38) C 1.3386(7) 0.3185(4) 0.9776(3) 0.113(3) Uani 1.00 d . . .
C(39) C 1.4708(6) 0.1316(4) 1.2079(2) 0.075(2) Uani 1.00 d . . .
C(40) C 1.6238(5) 0.1389(4) 1.1649(3) 0.093(3) Uani 1.00 d . . .
C(41) C 1.4958(5) 0.0862(3) 1.1456(3) 0.075(3) Uani 1.00 d . . .
C(42) C 1.1031(7) 0.2787(5) 1.2056(3) 0.105(4) Uani 1.00 d . . .
C(43) C 1.3078(6) 0.2861(4) 1.1794(3) 0.093(3) Uani 1.00 d . . .
C(44) C 1.1568(7) 0.3629(4) 1.1126(3) 0.107(4) Uani 1.00 d . . .
C(45) C 1.560(1) 0.3769(6) 1.1237(4) 0.219(8) Uani 1.00 d . . .
C(46) C 1.646(1) 0.3589(9) 1.0646(9) 0.37(1) Uani 1.00 d . . .
C(47) C 0.9330(6) 0.2816(4) 1.1197(3) 0.089(3) Uani 1.00 d . . .
C(48) C 0.9282(6) 0.1598(4) 1.1962(3) 0.093(3) Uani 1.00 d . . .
C(49) C 0.9215(5) 0.1648(4) 1.1011(3) 0.081(3) Uani 1.00 d . . .
C(51) C 0.7764(5) 0.3913(3) 0.8510(2) 0.055(2) Uani 1.00 d . . .
C(52) C 0.7006(4) 0.3559(3) 0.8633(2) 0.044(2) Uani 1.00 d . . .
C(53) C 0.7074(4) 0.2135(3) 0.9023(2) 0.045(2) Uani 1.00 d . . .
C(54) C 0.6613(4) 0.1800(3) 0.9427(2) 0.050(2) Uani 1.00 d . . .
C(55) C 0.5892(5) 0.1440(3) 0.9402(2) 0.055(2) Uani 1.00 d . . .
C(56) C 0.5626(5) 0.1377(3) 0.9007(2) 0.055(2) Uani 1.00 d . . .
C(57) C 0.6202(5) 0.1629(3) 0.8632(2) 0.058(2) Uani 1.00 d . . .
C(58) C 0.6929(5) 0.1987(3) 0.8631(2) 0.054(2) Uani 1.00 d . . .
C(59) C 0.9755(4) 0.3589(3) 0.8946(2) 0.046(2) Uani 1.00 d . . .
C(60) C 0.9649(4) 0.3979(3) 0.9219(2) 0.049(2) Uani 1.00 d . . .
C(61) C 1.0327(5) 0.4404(3) 0.9161(2) 0.056(2) Uani 1.00 d . . .
C(62) C 1.1102(4) 0.4444(3) 0.8876(2) 0.053(2) Uani 1.00 d . . .
C(63) C 1.1286(4) 0.3984(3) 0.8692(2) 0.057(2) Uani 1.00 d . . .
C(64) C 1.0662(4) 0.3539(3) 0.8730(2) 0.052(2) Uani 1.00 d . . .
C(65) C 0.6923(5) 0.1750(3) 0.9907(2) 0.058(2) Uani 1.00 d . . .
C(66) C 0.4746(5) 0.1040(4) 0.8976(3) 0.069(3) Uani 1.00 d . . .
C(67) C 0.7592(6) 0.2149(4) 0.8215(3) 0.072(3) Uani 1.00 d . . .
C(68) C 1.1004(5) 0.2998(4) 0.8558(3) 0.070(3) Uani 1.00 d . . .
C(69) C 0.8900(5) 0.3920(4) 0.9602(2) 0.063(2) Uani 1.00 d . . .
C(70) C 1.1736(5) 0.4972(4) 0.8790(3) 0.069(3) Uani 1.00 d . . .
C(71) C 0.9218(6) 0.4238(4) 0.9933(3) 0.088(3) Uani 1.00 d . . .
C(72) C 0.8921(6) 0.3208(4) 0.9882(2) 0.078(3) Uani 1.00 d . . .
C(73) C 0.7878(5) 0.4226(4) 0.9419(3) 0.086(3) Uani 1.00 d . . .
C(74) C 0.8024(5) 0.1675(4) 0.9936(3) 0.075(3) Uani 1.00 d . . .
C(75) C 0.6465(6) 0.2297(4) 1.0051(3) 0.078(3) Uani 1.00 d . . .
C(76) C 0.6598(6) 0.1145(4) 1.0263(2) 0.087(3) Uani 1.00 d . . .
C(80) C 0.7393(8) 0.1791(5) 0.7891(3) 0.120(4) Uani 1.00 d . . .
C(81) C 0.7499(6) 0.2827(4) 0.7929(2) 0.082(3) Uani 1.00 d . . .
C(82) C 0.8628(6) 0.1934(4) 0.8377(3) 0.096(3) Uani 1.00 d . . .
C(83) C 1.0713(6) 0.2387(4) 0.8884(3) 0.089(3) Uani 1.00 d . . .
C(84) C 1.0677(6) 0.3102(5) 0.8086(3) 0.100(4) Uani 1.00 d . . .
C(85) C 1.2115(6) 0.2922(5) 0.8533(4) 0.129(5) Uani 1.00 d . . .
C(86) C 0.7704(7) 0.4674(4) 0.7536(3) 0.094(3) Uani 1.00 d . . .
C(87) C 0.6984(8) 0.5318(4) 0.8200(3) 0.108(4) Uani 1.00 d . . .
C(88) C 0.9075(7) 0.4972(5) 0.8121(4) 0.142(4) Uani 1.00 d . . .
C(89) C 0.5323(6) 0.4191(4) 0.8973(3) 0.098(3) Uani 1.00 d . . .
C(90) C 0.5281(6) 0.4300(5) 0.7991(3) 0.117(4) Uani 1.00 d . . .
C(101) C 0.3929(4) 0.1804(3) 0.6277(2) 0.047(2) Uani 1.00 d . . .
C(102) C 0.3194(4) 0.1434(3) 0.6328(2) 0.051(2) Uani 1.00 d . . .
C(103) C 0.3721(4) 0.3145(3) 0.6234(2) 0.048(2) Uani 1.00 d . . .
C(104) C 0.4053(5) 0.3022(3) 0.6675(2) 0.053(2) Uani 1.00 d . . .
C(105) C 0.4856(5) 0.3295(3) 0.6724(2) 0.058(2) Uani 1.00 d . . .
C(106) C 0.5305(4) 0.3724(3) 0.6365(2) 0.051(2) Uani 1.00 d . . .
C(107) C 0.4791(5) 0.3956(3) 0.5963(2) 0.056(2) Uani 1.00 d . . .
C(108) C 0.4000(5) 0.3686(3) 0.5885(2) 0.051(2) Uani 1.00 d . . .
C(109) C 0.1191(5) 0.1848(3) 0.5941(2) 0.053(2) Uani 1.00 d . . .
C(110) C 0.0318(5) 0.1744(3) 0.6186(2) 0.054(2) Uani 1.00 d . . .
C(111) C -0.0232(5) 0.1317(4) 0.6115(3) 0.067(2) Uani 1.00 d . . .
C(112) C 0.0022(5) 0.1000(4) 0.5822(3) 0.072(3) Uani 1.00 d . . .
C(113) C 0.0781(5) 0.1209(4) 0.5529(3) 0.072(3) Uani 1.00 d . . .
C(114) C 0.1360(5) 0.1646(3) 0.5570(2) 0.059(2) Uani 1.00 d . . .
C(115) C 0.3499(6) 0.2678(3) 0.7104(2) 0.065(2) Uani 1.00 d . . .
C(116) C 0.6260(5) 0.3957(4) 0.6419(3) 0.066(2) Uani 1.00 d . . .
C(117) C 0.3450(5) 0.4013(3) 0.5441(2) 0.064(2) Uani 1.00 d . . .
C(118) C -0.0083(5) 0.2103(3) 0.6496(2) 0.059(2) Uani 1.00 d . . .
C(119) C -0.0530(9) 0.0457(6) 0.5798(4) 0.127(5) Uani 1.00 d . . .
C(120) C 0.2009(5) 0.1950(4) 0.5159(2) 0.066(2) Uani 1.00 d . . .
C(121) C 0.3820(7) 0.2840(4) 0.7509(3) 0.092(3) Uani 1.00 d . . .
C(122) C 0.2428(6) 0.2931(4) 0.7025(3) 0.090(3) Uani 1.00 d . . .
C(123) C 0.3582(7) 0.1970(4) 0.7249(2) 0.085(3) Uani 1.00 d . . .
C(127) C 0.3507(7) 0.4728(4) 0.5294(3) 0.109(3) Uani 1.00 d . . .
C(128) C 0.3865(6) 0.3788(4) 0.5067(2) 0.093(3) Uani 1.00 d . . .
C(129) C 0.2370(5) 0.3942(4) 0.5503(3) 0.087(3) Uani 1.00 d . . .
C(130) C 0.0153(5) 0.2781(4) 0.6319(3) 0.077(3) Uani 1.00 d . . .
C(131) C 0.0249(6) 0.1789(4) 0.6983(3) 0.077(3) Uani 1.00 d . . .
C(132) C -0.1199(6) 0.2138(4) 0.6514(3) 0.091(3) Uani 1.00 d . . .
C(135) C 0.1757(7) 0.1781(5) 0.4743(3) 0.104(3) Uani 1.00 d . . .
C(136) C 0.3084(5) 0.1748(4) 0.5240(3) 0.082(3) Uani 1.00 d . . .
C(137) C 0.1802(6) 0.2658(4) 0.5031(3) 0.087(3) Uani 1.00 d . . .
C(138) C 0.5792(5) 0.2336(4) 0.5915(3) 0.082(3) Uani 1.00 d . . .
C(139) C 0.5662(6) 0.0982(4) 0.6085(4) 0.102(4) Uani 1.00 d . . .
C(140) C 0.4001(6) 0.0214(4) 0.7027(3) 0.096(3) Uani 1.00 d . . .
C(151) C 0.7184(5) 0.2702(3) 0.3343(2) 0.056(2) Uani 1.00 d . . .
C(152) C 0.7955(5) 0.2919(3) 0.3479(2) 0.058(2) Uani 1.00 d . . .
C(153) C 0.8034(5) 0.4396(3) 0.3575(2) 0.060(2) Uani 1.00 d . . .
C(154) C 0.8790(6) 0.4732(3) 0.3587(3) 0.070(3) Uani 1.00 d . . .
C(155) C 0.9392(5) 0.4591(4) 0.3954(3) 0.069(3) Uani 1.00 d . . .
C(156) C 0.9134(5) 0.4152(4) 0.4344(2) 0.068(2) Uani 1.00 d . . .
C(157) C 0.8388(5) 0.3790(3) 0.4362(2) 0.054(2) Uani 1.00 d . . .
C(158) C 0.7905(4) 0.3859(3) 0.3958(2) 0.053(2) Uani 1.00 d . . .
C(159) C 0.5268(4) 0.2485(3) 0.3830(2) 0.048(2) Uani 1.00 d . . .
C(160) C 0.4347(4) 0.2728(3) 0.3632(2) 0.056(2) Uani 1.00 d . . .
C(161) C 0.3752(4) 0.2301(3) 0.3582(2) 0.062(2) Uani 1.00 d . . .
C(162) C 0.3991(4) 0.1676(3) 0.3723(2) 0.058(2) Uani 1.00 d . . .
C(163) C 0.4816(5) 0.1447(3) 0.3979(2) 0.060(2) Uani 1.00 d . . .
C(164) C 0.5452(5) 0.1835(3) 0.4060(2) 0.054(2) Uani 1.00 d . . .
C(165) C 1.0276(6) 0.4927(5) 0.3939(4) 0.090(3) Uani 1.00 d . . .
C(166) C 0.8079(6) 0.3368(3) 0.4830(2) 0.066(2) Uani 1.00 d . . .
C(167) C 0.7285(7) 0.4688(4) 0.3191(3) 0.084(3) Uani 1.00 d . . .
C(168) C 0.3930(5) 0.3414(4) 0.3502(3) 0.075(3) Uani 1.00 d . . .
C(169) C 0.3391(6) 0.1229(4) 0.3617(3) 0.075(3) Uani 1.00 d . . .
C(170) C 0.6207(5) 0.1526(3) 0.4438(2) 0.066(2) Uani 1.00 d . . .
C(171) C 1.1118(7) 0.4497(7) 0.4023(9) 0.326(10) Uani 1.00 d . . .
C(172) C 1.0235(10) 0.5250(8) 0.4263(6) 0.236(8) Uani 1.00 d . . .
C(173) C 0.8422(7) 0.3608(4) 0.5201(3) 0.102(4) Uani 1.00 d . . .
C(174) C 0.6980(6) 0.3408(4) 0.4866(3) 0.081(3) Uani 1.00 d . . .
C(175) C 0.8514(6) 0.2685(4) 0.4965(3) 0.090(3) Uani 1.00 d . . .
C(176) C 0.6299(7) 0.4731(5) 0.3405(3) 0.114(4) Uani 1.00 d . . .
C(177) C 0.7234(6) 0.4347(4) 0.2862(3) 0.087(3) Uani 1.00 d . . .
C(178) C 0.747(1) 0.5357(4) 0.2892(4) 0.200(6) Uani 1.00 d . . .
C(179) C 0.7239(5) 0.1450(4) 0.4274(3) 0.077(3) Uani 1.00 d . . .
C(180) C 0.6153(6) 0.1916(4) 0.4753(2) 0.080(3) Uani 1.00 d . . .
C(181) C 0.3281(9) 0.0655(5) 0.4037(4) 0.155(5) Uani 1.00 d . . .
C(182) C 0.2410(7) 0.1508(5) 0.3467(6) 0.199(6) Uani 1.00 d . . .
C(183) C 0.3936(8) 0.0949(6) 0.3314(4) 0.154(6) Uani 1.00 d . . .
C(184) C 0.4206(7) 0.3677(4) 0.3860(3) 0.098(4) Uani 1.00 d . . .
C(185) C 0.4219(6) 0.3825(4) 0.3046(3) 0.104(3) Uani 1.00 d . . .
C(186) C 0.2812(6) 0.3469(4) 0.3511(4) 0.128(4) Uani 1.00 d . . .
C(187) C 0.744(1) 0.1535(5) 0.3047(4) 0.158(6) Uani 1.00 d . . .
C(188) C 0.7652(7) 0.2839(4) 0.2373(3) 0.099(3) Uani 1.00 d . . .
C(189) C 0.5747(8) 0.2497(7) 0.2726(4) 0.157(6) Uani 1.00 d . . .
C(200) C 0.1941(6) 0.0397(4) 0.6755(3) 0.097(3) Uani 1.00 d . . .
C(201) C 0.9966(6) 0.2915(6) 0.3800(4) 0.131(5) Uani 1.00 d . . .
C(202) C 0.9638(7) 0.3542(5) 0.2854(4) 0.131(5) Uani 1.00 d . . .
C(203) C 0.9667(7) 0.2146(5) 0.3230(4) 0.134(5) Uani 1.00 d . . .
C(204) C 0.5845(6) 0.1450(5) 0.6864(4) 0.125(4) Uani 1.00 d . . .
C(206) C 0.5987(6) 0.0864(4) 0.4743(3) 0.095(3) Uani 1.00 d . . .
C(207) C 1.503(2) 0.4258(6) 1.0504(7) 0.36(1) Uani 1.00 d . . .
C(208) C 0.3447(7) 0.0178(4) 0.6122(3) 0.105(4) Uani 1.00 d . . .
C(209) C 0.4997(5) 0.3102(4) 0.8710(3) 0.099(3) Uani 1.00 d . . .
C(210) C 1.039(1) 0.544(1) 0.3501(6) 0.32(1) Uani 1.00 d . . .
C(211) C 0.465(1) 0.0472(9) 0.9417(6) 0.111(5) Uiso 0.60 d P . .
C(212) C 0.385(1) 0.1518(8) 0.8931(6) 0.103(5) Uiso 0.60 d P . .
C(213) C 0.479(1) 0.0861(7) 0.8532(5) 0.092(4) Uiso 0.60 d P . .
C(214) C 0.392(2) 0.114(1) 0.9340(9) 0.116(9) Uiso 0.40 d P . .
C(215) C 0.418(2) 0.141(1) 0.8528(10) 0.117(9) Uiso 0.40 d P . .
C(216) C 0.502(2) 0.033(1) 0.9144(8) 0.088(7) Uiso 0.40 d P . .
C(217) C 0.027(1) -0.0101(9) 0.5759(6) 0.147(7) Uiso 0.70 d P . .
C(218) C -0.069(1) 0.0007(9) 0.6269(7) 0.155(7) Uiso 0.70 d P . .
C(219) C -0.114(2) 0.0686(9) 0.5369(7) 0.161(7) Uiso 0.70 d P . .
C(220) C -0.171(2) 0.078(1) 0.574(1) 0.088(9) Uiso 0.30 d P . .
C(221) C -0.031(3) 0.035(2) 0.534(1) 0.11(1) Uiso 0.30 d P . .
C(222) C 0.804(1) 0.0009(9) 1.1744(7) 0.125(6) Uiso 0.60 d P . .
C(223) C 0.887(1) -0.1106(7) 1.1896(5) 0.090(5) Uiso 0.60 d P . .
C(224) C 0.838(1) -0.0467(8) 1.1102(6) 0.111(5) Uiso 0.60 d P . .
C(225) C 0.799(1) 0.0000(9) 1.1226(6) 0.115(6) Uiso 0.60 d P . .
C(226) C 0.825(1) -0.0363(9) 1.2070(7) 0.065(5) Uiso 0.40 d P . .
C(227) C 0.890(1) -0.1113(10) 1.1646(7) 0.071(6) Uiso 0.40 d P . .
C(228) C 0.7039(9) 0.3377(6) 0.6535(4) 0.072(3) Uiso 0.60 d P . .
C(229) C 0.6175(9) 0.4233(6) 0.6814(4) 0.074(3) Uiso 0.60 d P . .
C(230) C 0.6542(10) 0.4489(7) 0.5986(5) 0.079(4) Uiso 0.60 d P . .
C(231) C 0.697(2) 0.389(1) 0.6022(8) 0.100(7) Uiso 0.40 d P . .
C(232) C 0.684(2) 0.353(1) 0.685(1) 0.14(1) Uiso 0.40 d P . .
C(233) C 0.615(2) 0.464(1) 0.637(1) 0.128(9) Uiso 0.40 d P . .
C(234) C -0.136(2) 0.034(1) 0.619(1) 0.082(8) Uiso 0.30 d P . .
H(1) H 1.5851 0.2489 1.1349 0.0683 Uiso 1.00 calc . . .
H(2) H 1.4141 0.3528 1.0294 0.0764 Uiso 1.00 calc . . .
H(3) H 0.9984 -0.0247 1.2154 0.0743 Uiso 1.00 calc . . .
H(4) H 0.9860 -0.0102 1.0845 0.0799 Uiso 1.00 calc . . .
H(5) H 0.5559 0.1220 0.9683 0.0690 Uiso 1.00 calc . . .
H(6) H 0.6085 0.1543 0.8354 0.0727 Uiso 1.00 calc . . .
H(7) H 1.0241 0.4687 0.9338 0.0678 Uiso 1.00 calc . . .
H(8) H 1.1882 0.3968 0.8525 0.0721 Uiso 1.00 calc . . .
H(9) H 0.5140 0.3186 0.7025 0.0708 Uiso 1.00 calc . . .
H(10) H 0.5001 0.4316 0.5721 0.0687 Uiso 1.00 calc . . .
H(11) H -0.0831 0.1225 0.6289 0.0837 Uiso 1.00 calc . . .
H(12) H 0.0904 0.1027 0.5284 0.0928 Uiso 1.00 calc . . .
H(13) H 0.8884 0.5089 0.3311 0.0860 Uiso 1.00 calc . . .
H(14) H 0.9490 0.4087 0.4618 0.0867 Uiso 1.00 calc . . .
H(15) H 0.3124 0.2465 0.3433 0.0764 Uiso 1.00 calc . . .
H(16) H 0.4987 0.0993 0.4110 0.0750 Uiso 1.00 calc . . .
H(17) H 1.1041 0.3117 1.2173 0.1199 Uiso 1.00 calc . . .
H(18) H 1.0377 0.2779 1.1973 0.1199 Uiso 1.00 calc . . .
H(19) H 1.1203 0.2397 1.2300 0.1199 Uiso 1.00 calc . . .
H(20) H 1.3271 0.2478 1.2036 0.1128 Uiso 1.00 calc . . .
H(21) H 1.3568 0.2901 1.1562 0.1128 Uiso 1.00 calc . . .
H(22) H 1.3116 0.3198 1.1907 0.1128 Uiso 1.00 calc . . .
H(23) H 1.1557 0.3979 1.1225 0.1317 Uiso 1.00 calc . . .
H(24) H 1.2015 0.3697 1.0873 0.1317 Uiso 1.00 calc . . .
H(25) H 1.0930 0.3662 1.0991 0.1317 Uiso 1.00 calc . . .
H(26) H 0.9592 0.3021 1.1379 0.1086 Uiso 1.00 calc . . .
H(27) H 0.9532 0.3022 1.0890 0.1086 Uiso 1.00 calc . . .
H(28) H 0.8646 0.2886 1.1205 0.1086 Uiso 1.00 calc . . .
H(29) H 0.8589 0.1666 1.1974 0.1131 Uiso 1.00 calc . . .
H(30) H 0.9446 0.1145 1.2068 0.1131 Uiso 1.00 calc . . .
H(31) H 0.9534 0.1742 1.2183 0.1131 Uiso 1.00 calc . . .
H(32) H 0.8539 0.1698 1.1016 0.1039 Uiso 1.00 calc . . .
H(33) H 0.9426 0.1837 1.0701 0.1039 Uiso 1.00 calc . . .
H(34) H 0.9427 0.1202 1.1089 0.1039 Uiso 1.00 calc . . .
H(35) H 0.5656 0.4552 0.8922 0.1180 Uiso 1.00 calc . . .
H(36) H 0.4640 0.4325 0.8966 0.1180 Uiso 1.00 calc . . .
H(37) H 0.5470 0.3916 0.9279 0.1180 Uiso 1.00 calc . . .
H(38) H 0.5600 0.4677 0.7885 0.1318 Uiso 1.00 calc . . .
H(39) H 0.5424 0.4095 0.7766 0.1318 Uiso 1.00 calc . . .
H(40) H 0.4597 0.4429 0.7968 0.1318 Uiso 1.00 calc . . .
H(41) H 0.4312 0.3209 0.8702 0.1231 Uiso 1.00 calc . . .
H(42) H 0.5134 0.2875 0.8498 0.1231 Uiso 1.00 calc . . .
H(43) H 0.5169 0.2811 0.9002 0.1231 Uiso 1.00 calc . . .
H(44) H 0.7098 0.4530 0.7506 0.1128 Uiso 1.00 calc . . .
H(45) H 0.7759 0.5056 0.7300 0.1128 Uiso 1.00 calc . . .
H(46) H 0.8201 0.4365 0.7475 0.1128 Uiso 1.00 calc . . .
H(47) H 0.7088 0.5361 0.8491 0.1284 Uiso 1.00 calc . . .
H(48) H 0.7030 0.5724 0.7977 0.1284 Uiso 1.00 calc . . .
H(49) H 0.6337 0.5222 0.8199 0.1284 Uiso 1.00 calc . . .
H(50) H 0.9589 0.4673 0.8066 0.1525 Uiso 1.00 calc . . .
H(51) H 0.9150 0.5365 0.7893 0.1525 Uiso 1.00 calc . . .
H(52) H 0.9213 0.4999 0.8406 0.1525 Uiso 1.00 calc . . .
H(53) H 0.6479 0.2275 0.5902 0.1004 Uiso 1.00 calc . . .
H(54) H 0.5538 0.2460 0.5619 0.1004 Uiso 1.00 calc . . .
H(55) H 0.5631 0.2687 0.6024 0.1004 Uiso 1.00 calc . . .
H(56) H 0.5421 0.0606 0.6263 0.1199 Uiso 1.00 calc . . .
H(57) H 0.5424 0.1082 0.5778 0.1199 Uiso 1.00 calc . . .
H(58) H 0.6353 0.0908 0.6069 0.1199 Uiso 1.00 calc . . .
H(59) H 0.3978 -0.0230 0.7162 0.1174 Uiso 1.00 calc . . .
H(60) H 0.4656 0.0283 0.6944 0.1174 Uiso 1.00 calc . . .
H(61) H 0.3838 0.0388 0.7265 0.1174 Uiso 1.00 calc . . .
H(62) H 0.1767 0.0571 0.6990 0.1166 Uiso 1.00 calc . . .
H(63) H 0.1472 0.0570 0.6522 0.1166 Uiso 1.00 calc . . .
H(64) H 0.1904 -0.0044 0.6882 0.1166 Uiso 1.00 calc . . .
H(65) H 0.5615 0.1091 0.7079 0.1496 Uiso 1.00 calc . . .
H(66) H 0.6534 0.1380 0.6849 0.1496 Uiso 1.00 calc . . .
H(67) H 0.5694 0.1796 0.6973 0.1496 Uiso 1.00 calc . . .
H(68) H 0.3454 -0.0272 0.6252 0.1226 Uiso 1.00 calc . . .
H(69) H 0.3018 0.0320 0.5873 0.1226 Uiso 1.00 calc . . .
H(70) H 0.4100 0.0245 0.5997 0.1226 Uiso 1.00 calc . . .
H(71) H 0.7103 0.1287 0.3295 0.1899 Uiso 1.00 calc . . .
H(72) H 0.7406 0.1383 0.2800 0.1899 Uiso 1.00 calc . . .
H(73) H 0.8133 0.1452 0.3135 0.1899 Uiso 1.00 calc . . .
H(74) H 0.8348 0.2793 0.2427 0.1173 Uiso 1.00 calc . . .
H(75) H 0.7570 0.2696 0.2127 0.1173 Uiso 1.00 calc . . .
H(76) H 0.7437 0.3270 0.2285 0.1173 Uiso 1.00 calc . . .
H(77) H 0.5504 0.2947 0.2631 0.1638 Uiso 1.00 calc . . .
H(78) H 0.5640 0.2373 0.2472 0.1638 Uiso 1.00 calc . . .
H(79) H 0.5345 0.2291 0.2966 0.1638 Uiso 1.00 calc . . .
H(80) H 0.9853 0.2589 0.4088 0.1577 Uiso 1.00 calc . . .
H(81) H 1.0649 0.2884 0.3754 0.1577 Uiso 1.00 calc . . .
H(82) H 0.9796 0.3307 0.3861 0.1577 Uiso 1.00 calc . . .
H(83) H 1.0304 0.3511 0.2786 0.1500 Uiso 1.00 calc . . .
H(84) H 0.9295 0.3574 0.2575 0.1500 Uiso 1.00 calc . . .
H(85) H 0.9459 0.3940 0.2893 0.1500 Uiso 1.00 calc . . .
H(86) H 0.9576 0.1778 0.3491 0.1471 Uiso 1.00 calc . . .
H(87) H 0.9317 0.2110 0.2986 0.1471 Uiso 1.00 calc . . .
H(88) H 1.0345 0.2112 0.3156 0.1471 Uiso 1.00 calc . . .
H(89) H 0.4496 0.2683 0.7583 0.1102 Uiso 1.00 calc . . .
H(90) H 0.3785 0.3287 0.7437 0.1102 Uiso 1.00 calc . . .
H(91) H 0.3455 0.2673 0.7772 0.1102 Uiso 1.00 calc . . .
H(92) H 0.2332 0.3378 0.6964 0.1079 Uiso 1.00 calc . . .
H(93) H 0.2178 0.2870 0.6759 0.1079 Uiso 1.00 calc . . .
H(94) H 0.2023 0.2740 0.7271 0.1079 Uiso 1.00 calc . . .
H(95) H 0.3205 0.1783 0.7505 0.1028 Uiso 1.00 calc . . .
H(96) H 0.3391 0.1835 0.7007 0.1028 Uiso 1.00 calc . . .
H(97) H 0.4249 0.1790 0.7318 0.1028 Uiso 1.00 calc . . .
H(98) H 0.8210 0.3363 0.5498 0.1164 Uiso 1.00 calc . . .
H(99) H 0.9105 0.3595 0.5210 0.1164 Uiso 1.00 calc . . .
H(100) H 0.8151 0.4033 0.5149 0.1164 Uiso 1.00 calc . . .
H(101) H 0.6699 0.3835 0.4809 0.0974 Uiso 1.00 calc . . .
H(102) H 0.6698 0.3267 0.4648 0.0974 Uiso 1.00 calc . . .
H(103) H 0.6761 0.3164 0.5158 0.0974 Uiso 1.00 calc . . .
H(104) H 0.8301 0.2426 0.5250 0.1076 Uiso 1.00 calc . . .
H(105) H 0.8339 0.2495 0.4744 0.1076 Uiso 1.00 calc . . .
H(106) H 0.9210 0.2640 0.4967 0.1076 Uiso 1.00 calc . . .
H(107) H 0.3989 0.3452 0.4154 0.1196 Uiso 1.00 calc . . .
H(108) H 0.4917 0.3656 0.3884 0.1196 Uiso 1.00 calc . . .
H(109) H 0.3979 0.4113 0.3795 0.1196 Uiso 1.00 calc . . .
H(110) H 0.4927 0.3817 0.3009 0.1236 Uiso 1.00 calc . . .
H(111) H 0.4028 0.3671 0.2805 0.1236 Uiso 1.00 calc . . .
H(112) H 0.3968 0.4250 0.2957 0.1236 Uiso 1.00 calc . . .
H(113) H 0.2517 0.3894 0.3428 0.1469 Uiso 1.00 calc . . .
H(114) H 0.2577 0.3317 0.3275 0.1469 Uiso 1.00 calc . . .
H(115) H 0.2556 0.3230 0.3784 0.1469 Uiso 1.00 calc . . .
H(116) H -0.0006 0.2030 0.7170 0.0924 Uiso 1.00 calc . . .
H(117) H 0.0059 0.1383 0.7110 0.0924 Uiso 1.00 calc . . .
H(118) H 0.0947 0.1758 0.7007 0.0924 Uiso 1.00 calc . . .
H(119) H -0.1470 0.2369 0.6698 0.1082 Uiso 1.00 calc . . .
H(120) H -0.1470 0.2331 0.6217 0.1082 Uiso 1.00 calc . . .
H(121) H -0.1403 0.1725 0.6634 0.1082 Uiso 1.00 calc . . .
H(122) H 0.0852 0.2794 0.6303 0.0911 Uiso 1.00 calc . . .
H(123) H -0.0095 0.2991 0.6024 0.0911 Uiso 1.00 calc . . .
H(124) H -0.0090 0.3004 0.6512 0.0911 Uiso 1.00 calc . . .
H(125) H 0.6733 0.1919 0.7776 0.1499 Uiso 1.00 calc . . .
H(126) H 0.7811 0.1880 0.7640 0.1499 Uiso 1.00 calc . . .
H(127) H 0.7445 0.1357 0.8049 0.1499 Uiso 1.00 calc . . .
H(128) H 0.7603 0.3091 0.8100 0.0964 Uiso 1.00 calc . . .
H(129) H 0.7921 0.2921 0.7677 0.0964 Uiso 1.00 calc . . .
H(130) H 0.6839 0.2962 0.7808 0.0964 Uiso 1.00 calc . . .
H(131) H 0.8717 0.1477 0.8543 0.1107 Uiso 1.00 calc . . .
H(132) H 0.9109 0.2009 0.8149 0.1107 Uiso 1.00 calc . . .
H(133) H 0.8816 0.2114 0.8597 0.1107 Uiso 1.00 calc . . .
H(134) H 1.0017 0.2408 0.8924 0.1042 Uiso 1.00 calc . . .
H(135) H 1.0904 0.2040 0.8787 0.1042 Uiso 1.00 calc . . .
H(136) H 1.0988 0.2296 0.9177 0.1042 Uiso 1.00 calc . . .
H(137) H 1.0875 0.3489 0.7870 0.1183 Uiso 1.00 calc . . .
H(138) H 1.0902 0.2776 0.7973 0.1183 Uiso 1.00 calc . . .
H(139) H 0.9969 0.3153 0.8063 0.1183 Uiso 1.00 calc . . .
H(140) H 1.2400 0.2853 0.8831 0.1349 Uiso 1.00 calc . . .
H(141) H 1.2388 0.2596 0.8437 0.1349 Uiso 1.00 calc . . .
H(142) H 1.2365 0.3308 0.8337 0.1349 Uiso 1.00 calc . . .
H(143) H 1.0781 -0.0320 1.2683 0.0924 Uiso 1.00 calc . . .
H(144) H 1.1499 -0.0762 1.2516 0.0924 Uiso 1.00 calc . . .
H(145) H 1.1849 -0.0450 1.2838 0.0924 Uiso 1.00 calc . . .
H(146) H 1.2007 0.0692 1.2572 0.0938 Uiso 1.00 calc . . .
H(147) H 1.1736 0.1115 1.2083 0.0938 Uiso 1.00 calc . . .
H(148) H 1.0936 0.0832 1.2420 0.0938 Uiso 1.00 calc . . .
H(149) H 1.2806 -0.0357 1.1986 0.0878 Uiso 1.00 calc . . .
H(150) H 1.2940 0.0347 1.1801 0.0878 Uiso 1.00 calc . . .
H(151) H 1.3158 -0.0037 1.2303 0.0878 Uiso 1.00 calc . . .
H(152) H 1.2800 0.0031 1.0770 0.1031 Uiso 1.00 calc . . .
H(153) H 1.2852 0.0444 1.0267 0.1031 Uiso 1.00 calc . . .
H(154) H 1.2705 0.0752 1.0635 0.1031 Uiso 1.00 calc . . .
H(155) H 1.1156 0.1389 1.0224 0.1146 Uiso 1.00 calc . . .
H(156) H 1.1298 0.1067 0.9864 0.1146 Uiso 1.00 calc . . .
H(157) H 1.0340 0.1043 1.0131 0.1146 Uiso 1.00 calc . . .
H(158) H 1.0622 -0.0168 1.0335 0.1309 Uiso 1.00 calc . . .
H(159) H 1.1604 -0.0109 1.0086 0.1309 Uiso 1.00 calc . . .
H(160) H 1.1560 -0.0520 1.0589 0.1309 Uiso 1.00 calc . . .
H(161) H 0.8245 0.1634 1.0227 0.0892 Uiso 1.00 calc . . .
H(162) H 0.8299 0.1315 0.9865 0.0892 Uiso 1.00 calc . . .
H(163) H 0.8287 0.2034 0.9721 0.0892 Uiso 1.00 calc . . .
H(164) H 0.6662 0.2261 1.0345 0.0922 Uiso 1.00 calc . . .
H(165) H 0.6636 0.2692 0.9845 0.0922 Uiso 1.00 calc . . .
H(166) H 0.5768 0.2322 1.0050 0.0922 Uiso 1.00 calc . . .
H(167) H 0.5906 0.1152 1.0266 0.1027 Uiso 1.00 calc . . .
H(168) H 0.6862 0.0780 1.0196 0.1027 Uiso 1.00 calc . . .
H(169) H 0.6800 0.1096 1.0560 0.1027 Uiso 1.00 calc . . .
H(170) H 0.4159 0.4831 0.5241 0.1296 Uiso 1.00 calc . . .
H(171) H 0.3140 0.4958 0.5027 0.1296 Uiso 1.00 calc . . .
H(172) H 0.3253 0.4888 0.5529 0.1296 Uiso 1.00 calc . . .
H(173) H 0.3841 0.3339 0.5144 0.1074 Uiso 1.00 calc . . .
H(174) H 0.3535 0.3985 0.4786 0.1074 Uiso 1.00 calc . . .
H(175) H 0.4541 0.3851 0.5013 0.1074 Uiso 1.00 calc . . .
H(176) H 0.2111 0.4096 0.5742 0.1032 Uiso 1.00 calc . . .
H(177) H 0.2001 0.4166 0.5240 0.1032 Uiso 1.00 calc . . .
H(178) H 0.2250 0.3510 0.5597 0.1032 Uiso 1.00 calc . . .
H(179) H 0.1083 0.1889 0.4668 0.1211 Uiso 1.00 calc . . .
H(180) H 0.2121 0.1985 0.4484 0.1211 Uiso 1.00 calc . . .
H(181) H 0.1889 0.1335 0.4804 0.1211 Uiso 1.00 calc . . .
H(182) H 0.3226 0.1301 0.5309 0.0967 Uiso 1.00 calc . . .
H(183) H 0.3464 0.1948 0.4986 0.0967 Uiso 1.00 calc . . .
H(184) H 0.3309 0.1838 0.5495 0.0967 Uiso 1.00 calc . . .
H(185) H 0.1929 0.2797 0.5277 0.1030 Uiso 1.00 calc . . .
H(186) H 0.2174 0.2878 0.4779 0.1030 Uiso 1.00 calc . . .
H(187) H 0.1126 0.2797 0.4951 0.1030 Uiso 1.00 calc . . .
H(188) H 0.6599 0.1754 0.4994 0.0940 Uiso 1.00 calc . . .
H(189) H 0.6267 0.2344 0.4589 0.0940 Uiso 1.00 calc . . .
H(190) H 0.5510 0.1938 0.4883 0.0940 Uiso 1.00 calc . . .
H(191) H 0.2941 0.0761 0.4278 0.1765 Uiso 1.00 calc . . .
H(192) H 0.2972 0.0337 0.3985 0.1765 Uiso 1.00 calc . . .
H(193) H 0.3921 0.0450 0.4170 0.1765 Uiso 1.00 calc . . .
H(194) H 0.2071 0.1645 0.3695 0.2227 Uiso 1.00 calc . . .
H(195) H 0.2422 0.1876 0.3200 0.2227 Uiso 1.00 calc . . .
H(196) H 0.2038 0.1229 0.3401 0.2227 Uiso 1.00 calc . . .
H(197) H 0.3622 0.0645 0.3253 0.1737 Uiso 1.00 calc . . .
H(198) H 0.4059 0.1270 0.3026 0.1737 Uiso 1.00 calc . . .
H(199) H 0.4571 0.0760 0.3437 0.1737 Uiso 1.00 calc . . .
H(200) H 0.5345 0.0868 0.4862 0.1111 Uiso 1.00 calc . . .
H(201) H 0.6031 0.0581 0.4571 0.1111 Uiso 1.00 calc . . .
H(202) H 0.6428 0.0685 0.4988 0.1111 Uiso 1.00 calc . . .
H(203) H 1.1092 0.4181 0.4321 0.3455 Uiso 1.00 calc . . .
H(204) H 1.1158 0.4269 0.3812 0.3455 Uiso 1.00 calc . . .
H(205) H 1.1690 0.4684 0.4002 0.3455 Uiso 1.00 calc . . .
H(206) H 1.0780 0.5459 0.4255 0.2608 Uiso 1.00 calc . . .
H(207) H 0.9666 0.5557 0.4209 0.2608 Uiso 1.00 calc . . .
H(208) H 1.0163 0.4962 0.4567 0.2608 Uiso 1.00 calc . . .
H(209) H 0.6274 0.4982 0.3601 0.1319 Uiso 1.00 calc . . .
H(210) H 0.5786 0.4900 0.3195 0.1319 Uiso 1.00 calc . . .
H(211) H 0.6137 0.4319 0.3603 0.1319 Uiso 1.00 calc . . .
H(212) H 0.7110 0.3915 0.3013 0.1037 Uiso 1.00 calc . . .
H(213) H 0.6747 0.4534 0.2639 0.1037 Uiso 1.00 calc . . .
H(214) H 0.7844 0.4327 0.2706 0.1037 Uiso 1.00 calc . . .
H(215) H 0.8097 0.5342 0.2735 0.2221 Uiso 1.00 calc . . .
H(216) H 0.7000 0.5551 0.2668 0.2221 Uiso 1.00 calc . . .
H(217) H 0.7535 0.5619 0.3068 0.2221 Uiso 1.00 calc . . .
H(218) H 0.7692 0.1286 0.4515 0.0903 Uiso 1.00 calc . . .
H(219) H 0.7304 0.1175 0.4099 0.0903 Uiso 1.00 calc . . .
H(220) H 0.7433 0.1847 0.4079 0.0903 Uiso 1.00 calc . . .
H(221) H 1.0926 0.5646 0.3494 0.3523 Uiso 1.00 calc . . .
H(222) H 1.0405 0.5280 0.3257 0.3523 Uiso 1.00 calc . . .
H(223) H 0.9812 0.5747 0.3449 0.3523 Uiso 1.00 calc . . .
H(224) H 1.1566 0.5919 0.8504 0.2272 Uiso 1.00 calc . . .
H(225) H 1.0930 0.5595 0.8279 0.2272 Uiso 1.00 calc . . .
H(226) H 1.0640 0.5653 0.8743 0.2272 Uiso 1.00 calc . . .
H(227) H 1.2507 0.4564 0.9387 0.1973 Uiso 1.00 calc . . .
H(228) H 1.2541 0.5280 0.9197 0.1973 Uiso 1.00 calc . . .
H(229) H 1.1619 0.5008 0.9436 0.1973 Uiso 1.00 calc . . .
H(230) H 1.3001 0.4500 0.8661 0.1620 Uiso 1.00 calc . . .
H(231) H 1.2437 0.4892 0.8224 0.1620 Uiso 1.00 calc . . .
H(232) H 1.3023 0.5217 0.8468 0.1620 Uiso 1.00 calc . . .
H(233) H 1.3096 0.1718 1.0386 0.0975 Uiso 1.00 calc . . .
H(234) H 1.2911 0.2056 0.9875 0.0975 Uiso 1.00 calc . . .
H(235) H 1.3943 0.1968 1.0069 0.0975 Uiso 1.00 calc . . .
H(236) H 1.1861 0.3253 1.0293 0.1041 Uiso 1.00 calc . . .
H(237) H 1.1632 0.2851 1.0010 0.1041 Uiso 1.00 calc . . .
H(238) H 1.1744 0.2551 1.0528 0.1041 Uiso 1.00 calc . . .
H(239) H 1.4060 0.3112 0.9720 0.1298 Uiso 1.00 calc . . .
H(240) H 1.3037 0.3190 0.9519 0.1298 Uiso 1.00 calc . . .
H(241) H 1.3267 0.3594 0.9800 0.1298 Uiso 1.00 calc . . .
H(242) H 1.4841 0.1653 1.2182 0.0887 Uiso 1.00 calc . . .
H(243) H 1.4014 0.1325 1.2077 0.0887 Uiso 1.00 calc . . .
H(244) H 1.4960 0.0935 1.2298 0.0887 Uiso 1.00 calc . . .
H(245) H 1.6527 0.1007 1.1853 0.1085 Uiso 1.00 calc . . .
H(246) H 1.6547 0.1452 1.1358 0.1085 Uiso 1.00 calc . . .
H(247) H 1.6403 0.1723 1.1746 0.1085 Uiso 1.00 calc . . .
H(248) H 1.4278 0.0840 1.1425 0.0877 Uiso 1.00 calc . . .
H(249) H 1.5245 0.0910 1.1164 0.0877 Uiso 1.00 calc . . .
H(250) H 1.5224 0.0468 1.1660 0.0877 Uiso 1.00 calc . . .
H(251) H 1.5912 0.3400 1.1459 0.2500 Uiso 1.00 calc . . .
H(252) H 1.5930 0.4113 1.1224 0.2500 Uiso 1.00 calc . . .
H(253) H 1.4955 0.3839 1.1365 0.2500 Uiso 1.00 calc . . .
H(254) H 1.6784 0.3229 1.0822 0.4135 Uiso 1.00 calc . . .
H(255) H 1.6377 0.3562 1.0339 0.4135 Uiso 1.00 calc . . .
H(256) H 1.6788 0.3944 1.0598 0.4135 Uiso 1.00 calc . . .
H(257) H 1.5358 0.4608 1.0472 0.3716 Uiso 1.00 calc . . .
H(258) H 1.4940 0.4226 1.0215 0.3716 Uiso 1.00 calc . . .
H(259) H 1.4381 0.4338 1.0618 0.3716 Uiso 1.00 calc . . .

loop_
_atom_site_aniso_label
_atom_site_aniso_U_11
_atom_site_aniso_U_22
_atom_site_aniso_U_33
_atom_site_aniso_U_12
_atom_site_aniso_U_13
_atom_site_aniso_U_23
P(1) 0.0455(9) 0.047(1) 0.0517(9) -0.0142(7) 0.0008(7) -0.0177(7)
P(2) 0.0474(9) 0.050(1) 0.0512(9) -0.0129(7) 0.0019(7) -0.0224(8)
P(3) 0.0444(9) 0.045(1) 0.0525(9) -0.0125(7) 0.0042(7) -0.0180(7)
P(4) 0.0445(9) 0.045(1) 0.0566(10) -0.0119(7) 0.0034(7) -0.0196(7)
P(5) 0.0486(9) 0.0417(10) 0.0519(9) -0.0106(7) -0.0004(7) -0.0091(7)
P(6) 0.0464(9) 0.0428(10) 0.0540(10) -0.0108(7) 0.0016(7) -0.0095(7)
P(7) 0.0476(9) 0.048(1) 0.0556(10) -0.0115(7) 0.0002(7) -0.0179(8)
P(8) 0.0495(9) 0.049(1) 0.059(1) -0.0108(7) -0.0029(8) -0.0186(8)
Si(1) 0.067(1) 0.061(1) 0.083(1) -0.014(1) 0.008(1) -0.042(1)
Si(2) 0.048(1) 0.064(1) 0.072(1) -0.0047(9) 0.0021(9) -0.029(1)
Si(3) 0.068(1) 0.054(1) 0.075(1) -0.016(1) -0.012(1) -0.004(1)
Si(4) 0.046(1) 0.064(1) 0.084(1) -0.0039(9) -0.0055(10) -0.024(1)
Si(5) 0.056(1) 0.100(2) 0.105(2) -0.013(1) 0.014(1) -0.051(2)
Si(6) 0.088(2) 0.085(2) 0.077(2) -0.031(1) 0.021(1) -0.047(1)
Si(7) 0.071(1) 0.043(1) 0.082(1) -0.0079(9) -0.001(1) -0.0107(10)
Si(8) 0.048(1) 0.065(1) 0.077(1) -0.0012(9) 0.0023(10) -0.020(1)
C(1) 0.046(3) 0.053(4) 0.038(3) -0.010(3) -0.002(3) -0.013(3)
C(2) 0.053(4) 0.038(4) 0.049(3) -0.010(3) 0.001(3) -0.020(3)
C(3) 0.051(4) 0.047(4) 0.052(4) -0.016(3) 0.002(3) -0.021(3)
C(4) 0.045(3) 0.045(4) 0.059(4) -0.012(3) 0.003(3) -0.020(3)
C(5) 0.051(4) 0.053(5) 0.070(5) -0.019(3) 0.001(3) -0.025(3)
C(6) 0.072(5) 0.053(5) 0.071(5) -0.024(4) 0.013(4) -0.028(4)
C(7) 0.066(4) 0.052(5) 0.060(4) -0.014(3) 0.001(3) -0.007(3)
C(8) 0.047(4) 0.055(4) 0.056(4) -0.015(3) 0.001(3) -0.017(3)
C(9) 0.047(4) 0.048(4) 0.058(4) -0.010(3) -0.002(3) -0.020(3)
C(10) 0.053(4) 0.042(4) 0.057(4) -0.013(3) -0.004(3) -0.017(3)
C(11) 0.058(4) 0.054(5) 0.068(4) -0.017(3) 0.006(3) -0.014(3)
C(12) 0.051(4) 0.052(4) 0.076(5) -0.014(3) -0.005(3) -0.022(4)
C(13) 0.067(5) 0.055(5) 0.078(5) -0.020(4) -0.003(4) -0.034(4)
C(14) 0.058(4) 0.048(4) 0.066(4) -0.007(3) 0.002(3) -0.027(3)
C(15) 0.104(7) 0.060(6) 0.113(8) -0.052(5) 0.018(6) -0.034(5)
C(16) 0.072(5) 0.050(4) 0.056(4) -0.021(3) -0.005(3) -0.011(3)
C(17) 0.053(4) 0.061(5) 0.100(6) -0.022(4) -0.004(4) -0.018(4)
C(18) 0.073(5) 0.077(6) 0.067(5) -0.019(4) 0.005(4) -0.040(4)
C(22) 0.054(4) 0.049(5) 0.070(5) 0.000(3) -0.010(3) -0.013(3)
C(23) 0.065(4) 0.072(5) 0.052(4) -0.017(4) -0.001(3) -0.007(4)
C(27) 0.097(6) 0.075(6) 0.065(5) -0.031(5) -0.012(4) -0.003(4)
C(28) 0.092(6) 0.082(6) 0.067(5) -0.017(5) -0.019(4) -0.025(4)
C(29) 0.066(5) 0.068(5) 0.080(5) -0.015(4) -0.014(4) -0.016(4)
C(30) 0.079(5) 0.101(7) 0.104(7) -0.018(5) 0.021(5) -0.064(6)
C(31) 0.102(7) 0.126(8) 0.067(5) -0.019(6) 0.002(5) -0.034(5)
C(32) 0.146(9) 0.125(8) 0.103(7) -0.045(7) 0.035(6) -0.082(6)
C(33) 0.088(7) 0.036(6) 0.43(2) -0.019(5) -0.020(10) 0.006(8)
C(34) 0.26(1) 0.19(1) 0.128(8) -0.18(1) 0.043(9) -0.081(8)
C(35) 0.112(7) 0.17(1) 0.20(1) -0.099(7) 0.076(7) -0.108(9)
C(36) 0.081(6) 0.115(7) 0.066(5) -0.020(5) 0.002(4) -0.046(5)
C(37) 0.065(4) 0.107(7) 0.081(6) -0.003(4) -0.017(4) -0.021(5)
C(38) 0.120(7) 0.139(8) 0.055(5) -0.061(6) -0.016(5) 0.016(5)
C(39) 0.084(5) 0.074(6) 0.057(4) 0.000(4) -0.014(4) -0.008(4)
C(40) 0.054(4) 0.089(6) 0.128(8) 0.007(4) -0.020(4) -0.031(5)
C(41) 0.071(5) 0.055(5) 0.101(6) -0.001(4) 0.007(4) -0.033(4)
C(42) 0.098(7) 0.143(9) 0.114(7) -0.027(6) 0.025(6) -0.094(7)
C(43) 0.082(6) 0.094(7) 0.131(8) -0.018(5) -0.001(5) -0.075(6)
C(44) 0.141(9) 0.054(6) 0.125(8) -0.008(5) -0.004(7) -0.028(5)
C(45) 0.40(2) 0.18(1) 0.14(1) -0.22(1) 0.05(1) -0.085(10)
C(46) 0.31(2) 0.31(2) 0.69(4) -0.29(2) 0.38(3) -0.40(3)
C(47) 0.076(6) 0.078(6) 0.111(7) 0.010(4) -0.007(5) -0.034(5)
C(48) 0.073(6) 0.114(8) 0.091(7) -0.012(5) 0.024(5) -0.037(6)
C(49) 0.054(4) 0.096(7) 0.105(6) -0.006(4) -0.013(4) -0.049(5)
C(51) 0.054(4) 0.052(4) 0.062(4) -0.017(3) 0.002(3) -0.019(3)
C(52) 0.042(3) 0.042(4) 0.051(3) -0.004(3) 0.001(3) -0.021(3)
C(53) 0.039(3) 0.044(4) 0.057(4) -0.011(3) -0.001(3) -0.021(3)
C(54) 0.052(4) 0.053(4) 0.047(3) -0.009(3) -0.003(3) -0.018(3)
C(55) 0.058(4) 0.049(4) 0.054(4) -0.016(3) 0.003(3) -0.009(3)
C(56) 0.051(4) 0.045(4) 0.068(4) -0.012(3) -0.010(3) -0.014(3)
C(57) 0.072(5) 0.055(4) 0.052(4) -0.021(3) 0.000(3) -0.022(3)
C(58) 0.057(4) 0.055(4) 0.057(4) -0.021(3) 0.010(3) -0.025(3)
C(59) 0.043(3) 0.045(4) 0.049(4) -0.008(3) 0.003(3) -0.013(3)
C(60) 0.044(3) 0.055(4) 0.053(4) -0.009(3) 0.008(3) -0.022(3)
C(61) 0.062(4) 0.051(4) 0.062(4) -0.017(3) 0.015(3) -0.028(3)
C(62) 0.049(4) 0.045(4) 0.064(4) -0.015(3) 0.000(3) -0.014(3)
C(63) 0.037(3) 0.066(5) 0.073(5) -0.011(3) 0.010(3) -0.030(4)
C(64) 0.046(4) 0.056(4) 0.063(4) -0.005(3) 0.004(3) -0.030(3)
C(65) 0.060(4) 0.054(5) 0.059(4) -0.017(3) -0.001(3) -0.015(3)
C(66) 0.059(4) 0.075(6) 0.074(5) -0.027(4) -0.006(4) -0.020(4)
C(67) 0.084(6) 0.070(5) 0.075(5) -0.026(4) 0.017(4) -0.037(4)
C(68) 0.054(4) 0.071(6) 0.106(6) 0.000(4) 0.003(4) -0.059(5)
C(69) 0.065(4) 0.077(5) 0.061(4) -0.028(4) 0.019(4) -0.038(4)
C(70) 0.064(5) 0.055(5) 0.094(6) -0.025(4) 0.011(4) -0.028(4)
C(71) 0.103(6) 0.122(8) 0.079(6) -0.050(6) 0.030(5) -0.076(6)
C(72) 0.106(6) 0.078(6) 0.057(5) -0.044(5) 0.018(4) -0.023(4)
C(73) 0.051(4) 0.125(8) 0.091(6) -0.002(5) 0.020(4) -0.052(6)
C(74) 0.074(4) 0.068(6) 0.081(5) -0.002(4) -0.027(4) -0.024(4)
C(75) 0.096(6) 0.079(6) 0.069(5) -0.018(4) 0.018(4) -0.039(4)
C(76) 0.119(7) 0.077(6) 0.056(4) -0.038(5) -0.008(4) -0.003(4)
C(80) 0.151(9) 0.157(10) 0.107(8) -0.086(8) 0.056(7) -0.100(7)
C(81) 0.111(7) 0.081(6) 0.058(5) -0.026(5) 0.015(4) -0.024(4)
C(82) 0.083(6) 0.097(7) 0.114(7) -0.016(5) 0.041(5) -0.046(6)
C(83) 0.085(6) 0.051(5) 0.139(8) 0.006(4) -0.017(5) -0.045(5)
C(84) 0.089(6) 0.136(9) 0.113(8) -0.031(6) 0.032(5) -0.089(7)
C(85) 0.059(5) 0.129(9) 0.25(1) 0.007(5) 0.009(7) -0.134(9)
C(86) 0.114(7) 0.080(7) 0.073(5) -0.002(5) -0.003(5) -0.011(5)
C(87) 0.157(10) 0.052(6) 0.104(7) 0.011(6) -0.008(7) -0.019(5)
C(88) 0.117(8) 0.098(7) 0.152(10) -0.059(6) -0.026(7) 0.050(7)
C(89) 0.060(5) 0.105(7) 0.146(9) 0.000(5) 0.021(5) -0.072(6)
C(90) 0.073(6) 0.149(9) 0.093(7) -0.005(6) -0.015(5) 0.005(6)
C(101) 0.050(4) 0.036(4) 0.051(4) -0.007(3) -0.001(3) -0.010(3)
C(102) 0.057(4) 0.041(4) 0.051(4) -0.004(3) -0.001(3) -0.013(3)
C(103) 0.044(3) 0.041(4) 0.055(4) -0.013(3) 0.000(3) -0.008(3)
C(104) 0.061(4) 0.040(4) 0.054(4) -0.006(3) 0.009(3) -0.011(3)
C(105) 0.067(4) 0.055(5) 0.050(4) -0.008(3) -0.003(3) -0.016(3)
C(106) 0.050(4) 0.047(4) 0.062(4) -0.013(3) -0.006(3) -0.022(3)
C(107) 0.063(4) 0.043(4) 0.056(4) -0.018(3) -0.003(3) -0.005(3)
C(108) 0.062(4) 0.035(4) 0.051(4) -0.009(3) -0.002(3) -0.008(3)
C(109) 0.052(4) 0.046(4) 0.055(4) -0.007(3) -0.006(3) -0.008(3)
C(110) 0.050(4) 0.046(4) 0.062(4) -0.005(3) 0.000(3) -0.013(3)
C(111) 0.062(5) 0.059(5) 0.078(5) -0.020(4) -0.001(4) -0.013(4)
C(112) 0.067(5) 0.073(6) 0.080(6) -0.030(4) -0.004(4) -0.024(4)
C(113) 0.067(5) 0.081(6) 0.079(5) -0.024(4) 0.004(4) -0.038(4)
C(114) 0.054(4) 0.060(5) 0.060(4) -0.015(3) 0.001(3) -0.014(3)
C(115) 0.088(5) 0.063(5) 0.045(4) -0.029(4) 0.009(4) -0.016(3)
C(116) 0.053(4) 0.077(5) 0.074(5) -0.021(4) -0.007(4) -0.028(4)
C(117) 0.076(5) 0.044(4) 0.061(5) -0.008(3) -0.023(4) -0.003(3)
C(118) 0.052(4) 0.040(4) 0.077(5) -0.004(3) 0.005(3) -0.012(3)
C(119) 0.147(10) 0.16(1) 0.109(9) -0.109(9) 0.027(7) -0.067(8)
C(120) 0.069(5) 0.081(6) 0.053(4) -0.029(4) 0.005(3) -0.021(4)
C(121) 0.125(7) 0.110(7) 0.057(5) -0.050(6) 0.025(5) -0.038(5)
C(122) 0.072(5) 0.115(8) 0.097(6) -0.032(5) 0.024(5) -0.051(6)
C(123) 0.126(8) 0.068(6) 0.056(5) -0.033(5) 0.024(5) -0.011(4)
C(127) 0.127(8) 0.058(5) 0.121(8) -0.017(5) -0.052(6) 0.006(5)
C(128) 0.101(6) 0.117(8) 0.052(4) -0.016(5) -0.009(4) -0.015(5)
C(129) 0.066(4) 0.062(5) 0.116(7) -0.001(4) -0.030(4) -0.006(5)
C(130) 0.067(5) 0.058(5) 0.099(6) 0.000(4) 0.005(4) -0.021(4)
C(131) 0.074(5) 0.080(6) 0.065(5) -0.006(4) 0.006(4) -0.011(4)
C(132) 0.054(5) 0.100(7) 0.115(7) -0.001(4) 0.011(5) -0.034(6)
C(135) 0.130(8) 0.133(8) 0.063(5) -0.059(6) 0.006(5) -0.038(5)
C(136) 0.064(4) 0.104(7) 0.075(5) -0.011(4) 0.011(4) -0.028(5)
C(137) 0.099(7) 0.079(6) 0.067(5) -0.023(5) 0.004(5) 0.001(4)
C(138) 0.061(5) 0.078(6) 0.113(7) -0.023(4) 0.023(4) -0.037(5)
C(139) 0.071(6) 0.076(7) 0.164(9) -0.004(5) 0.030(6) -0.051(6)
C(140) 0.087(6) 0.069(6) 0.105(7) 0.003(5) -0.017(5) 0.003(5)
C(151) 0.056(4) 0.053(4) 0.060(4) -0.012(3) 0.009(3) -0.018(3)
C(152) 0.049(4) 0.055(4) 0.071(5) -0.002(3) -0.002(3) -0.024(3)
C(153) 0.063(4) 0.053(5) 0.063(4) -0.016(3) -0.010(3) -0.013(3)
C(154) 0.080(5) 0.058(5) 0.068(5) -0.024(4) 0.005(4) -0.013(4)
C(155) 0.058(5) 0.076(6) 0.084(6) -0.026(4) 0.015(4) -0.038(4)
C(156) 0.061(4) 0.087(6) 0.068(5) -0.024(4) -0.007(4) -0.036(4)
C(157) 0.055(4) 0.054(4) 0.054(4) -0.018(3) 0.001(3) -0.018(3)
C(158) 0.049(4) 0.048(4) 0.068(4) -0.016(3) 0.002(3) -0.022(3)
C(159) 0.052(4) 0.043(4) 0.053(4) -0.006(3) 0.000(3) -0.020(3)
C(160) 0.043(4) 0.051(4) 0.072(5) -0.001(3) 0.000(3) -0.019(3)
C(161) 0.042(4) 0.061(5) 0.081(5) -0.004(3) -0.006(3) -0.023(4)
C(162) 0.042(3) 0.055(5) 0.084(5) -0.011(3) -0.001(3) -0.031(4)
C(163) 0.062(4) 0.040(4) 0.079(5) -0.008(3) -0.004(4) -0.020(3)
C(164) 0.063(4) 0.043(4) 0.061(4) -0.010(3) -0.004(3) -0.020(3)
C(165) 0.060(5) 0.095(7) 0.137(9) -0.044(5) 0.024(5) -0.059(6)
C(166) 0.085(5) 0.060(5) 0.054(4) -0.021(4) -0.004(4) -0.017(4)
C(167) 0.100(7) 0.052(5) 0.090(6) -0.012(5) -0.036(5) -0.006(4)
C(168) 0.054(4) 0.047(5) 0.113(7) 0.001(3) 0.001(4) -0.017(4)
C(169) 0.068(5) 0.064(6) 0.104(7) -0.021(4) -0.005(5) -0.036(5)
C(170) 0.072(5) 0.050(5) 0.067(5) -0.018(4) -0.011(4) -0.002(3)
C(171) 0.043(6) 0.15(1) 0.82(4) -0.041(7) 0.07(1) -0.22(2)
C(172) 0.19(1) 0.34(2) 0.34(2) -0.20(1) 0.13(1) -0.27(2)
C(173) 0.140(8) 0.112(8) 0.065(5) -0.054(6) 0.011(5) -0.034(5)
C(174) 0.089(6) 0.081(6) 0.079(6) -0.034(5) 0.026(5) -0.027(4)
C(175) 0.103(6) 0.073(6) 0.078(6) -0.010(5) -0.014(5) -0.004(5)
C(176) 0.094(6) 0.121(9) 0.130(8) 0.032(6) -0.047(6) -0.057(7)
C(177) 0.109(7) 0.082(6) 0.059(5) -0.027(5) -0.006(5) -0.003(4)
C(178) 0.29(2) 0.065(7) 0.20(1) -0.076(8) -0.15(1) 0.051(7)
C(179) 0.068(4) 0.072(6) 0.080(5) 0.001(4) -0.014(4) -0.013(4)
C(180) 0.101(6) 0.079(6) 0.055(4) -0.028(5) -0.013(4) -0.011(4)
C(181) 0.18(1) 0.124(9) 0.18(1) -0.098(8) -0.003(9) -0.049(8)
C(182) 0.089(7) 0.125(9) 0.44(2) 0.006(6) -0.11(1) -0.16(1)
C(183) 0.147(9) 0.19(1) 0.19(1) -0.057(8) 0.015(8) -0.15(1)
C(184) 0.115(7) 0.050(6) 0.130(8) -0.004(5) 0.018(6) -0.037(5)
C(185) 0.092(6) 0.075(6) 0.111(8) -0.006(5) -0.027(6) 0.014(5)
C(186) 0.060(5) 0.064(7) 0.24(1) 0.017(4) 0.005(7) -0.034(7)
C(187) 0.32(2) 0.071(8) 0.102(8) -0.065(9) 0.058(9) -0.044(6)
C(188) 0.138(8) 0.091(7) 0.066(5) -0.014(6) 0.012(5) -0.025(5)
C(189) 0.102(8) 0.29(2) 0.15(1) -0.060(9) 0.026(7) -0.16(1)
C(200) 0.089(6) 0.050(5) 0.130(8) -0.018(4) 0.010(5) 0.001(5)
C(201) 0.048(5) 0.22(1) 0.134(9) 0.000(6) -0.004(5) -0.083(9)
C(202) 0.103(8) 0.130(9) 0.15(1) -0.034(7) 0.053(7) -0.035(8)
C(203) 0.076(7) 0.14(1) 0.20(1) 0.012(6) -0.001(7) -0.090(9)
C(204) 0.070(6) 0.153(10) 0.125(9) 0.014(6) -0.036(6) -0.018(7)
C(206) 0.110(7) 0.059(5) 0.094(6) -0.025(4) -0.033(5) 0.011(4)
C(207) 0.51(3) 0.067(9) 0.44(3) -0.12(1) -0.34(2) 0.05(1)
C(208) 0.139(8) 0.058(6) 0.123(8) -0.023(5) 0.005(7) -0.037(5)
C(209) 0.050(5) 0.099(7) 0.145(8) -0.015(4) -0.003(5) -0.036(6)
C(210) 0.31(2) 0.43(3) 0.20(2) -0.33(2) -0.04(1) 0.01(2)

loop_
_geom_bond_atom_site_label_1
_geom_bond_atom_site_label_2
_geom_bond_distance
_geom_bond_site_symmetry_1
_geom_bond_site_symmetry_2
_geom_bond_publ_flag
P(1) P(2) 2.258(2) . . yes
P(1) C(2) 1.818(6) . . yes
P(1) C(3) 1.870(6) . . yes
P(2) C(1) 1.815(6) . . yes
P(2) C(9) 1.860(6) . . yes
P(3) P(4) 2.269(2) . . yes
P(3) C(51) 1.829(7) . . yes
P(3) C(59) 1.869(6) . . yes
P(4) C(52) 1.802(6) . . yes
P(4) C(53) 1.887(6) . . yes
P(5) P(6) 2.246(2) . . yes
P(5) C(101) 1.812(6) . . yes
P(5) C(103) 1.860(6) . . yes
P(6) C(102) 1.807(6) . . yes
P(6) C(109) 1.879(6) . . yes
P(7) P(8) 2.262(2) . . yes
P(7) C(151) 1.826(7) . . yes
P(7) C(159) 1.867(6) . . yes
P(8) C(152) 1.824(7) . . yes
P(8) C(158) 1.872(6) . . yes
Si(1) C(2) 1.882(6) . . yes
Si(1) C(42) 1.840(9) . . yes
Si(1) C(43) 1.857(8) . . yes
Si(1) C(44) 1.853(9) . . yes
Si(2) C(1) 1.893(6) . . yes
Si(2) C(47) 1.850(8) . . yes
Si(2) C(48) 1.853(8) . . yes
Si(2) C(49) 1.843(8) . . yes
Si(3) C(51) 1.873(7) . . yes
Si(3) C(86) 1.849(9) . . yes
Si(3) C(87) 1.852(9) . . yes
Si(3) C(88) 1.847(9) . . yes
Si(4) C(52) 1.893(6) . . yes
Si(4) C(89) 1.863(9) . . yes
Si(4) C(90) 1.826(9) . . yes
Si(4) C(209) 1.845(9) . . yes
Si(5) C(152) 1.875(7) . . yes
Si(5) C(201) 1.802(10) . . yes
Si(5) C(202) 1.88(1) . . yes
Si(5) C(203) 1.84(1) . . yes
Si(6) C(151) 1.867(7) . . yes
Si(6) C(187) 1.85(1) . . yes
Si(6) C(188) 1.857(9) . . yes
Si(6) C(189) 1.85(1) . . yes
Si(7) C(102) 1.876(6) . . yes
Si(7) C(140) 1.858(8) . . yes
Si(7) C(200) 1.844(8) . . yes
Si(7) C(208) 1.845(9) . . yes
Si(8) C(101) 1.894(6) . . yes
Si(8) C(138) 1.849(8) . . yes
Si(8) C(139) 1.853(9) . . yes
Si(8) C(204) 1.872(10) . . yes
C(1) C(2) 1.373(7) . . yes
C(3) C(4) 1.422(8) . . yes
C(3) C(8) 1.422(8) . . yes
C(4) C(5) 1.404(8) . . yes
C(4) C(22) 1.561(8) . . yes
C(5) C(6) 1.385(9) . . yes
C(6) C(7) 1.374(9) . . yes
C(6) C(15) 1.538(8) . . yes
C(7) C(8) 1.396(8) . . yes
C(8) C(23) 1.549(8) . . yes
C(9) C(10) 1.429(8) . . yes
C(9) C(14) 1.426(8) . . yes
C(10) C(11) 1.392(8) . . yes
C(10) C(16) 1.551(8) . . yes
C(11) C(12) 1.401(9) . . yes
C(12) C(13) 1.356(9) . . yes
C(12) C(17) 1.541(8) . . yes
C(13) C(14) 1.399(8) . . yes
C(14) C(18) 1.538(9) . . yes
C(15) C(45) 1.44(1) . . yes
C(15) C(46) 1.42(2) . . yes
C(15) C(207) 1.43(2) . . yes
C(16) C(27) 1.544(9) . . yes
C(16) C(28) 1.527(10) . . yes
C(16) C(29) 1.511(9) . . yes
C(17) C(222) 1.51(2) . . yes
C(17) C(223) 1.55(2) . . yes
C(17) C(224) 1.65(2) . . yes
C(17) C(225) 1.54(2) . . yes
C(17) C(226) 1.72(2) . . yes
C(17) C(227) 1.52(2) . . yes
C(18) C(30) 1.521(10) . . yes
C(18) C(31) 1.50(1) . . yes
C(18) C(32) 1.548(10) . . yes
C(22) C(39) 1.524(9) . . yes
C(22) C(40) 1.548(9) . . yes
C(22) C(41) 1.525(9) . . yes
C(23) C(36) 1.52(1) . . yes
C(23) C(37) 1.521(10) . . yes
C(23) C(38) 1.541(9) . . yes
C(33) C(70) 1.46(1) . . yes
C(34) C(70) 1.51(1) . . yes
C(35) C(70) 1.49(1) . . yes
C(51) C(52) 1.371(7) . . yes
C(53) C(54) 1.420(8) . . yes
C(53) C(58) 1.417(8) . . yes
C(54) C(55) 1.393(8) . . yes
C(54) C(65) 1.555(8) . . yes
C(55) C(56) 1.375(8) . . yes
C(56) C(57) 1.398(8) . . yes
C(56) C(66) 1.548(8) . . yes
C(57) C(58) 1.377(8) . . yes
C(58) C(67) 1.539(9) . . yes
C(59) C(60) 1.433(8) . . yes
C(59) C(64) 1.428(8) . . yes
C(60) C(61) 1.401(8) . . yes
C(60) C(69) 1.549(8) . . yes
C(61) C(62) 1.374(8) . . yes
C(62) C(63) 1.366(8) . . yes
C(62) C(70) 1.522(8) . . yes
C(63) C(64) 1.387(8) . . yes
C(64) C(68) 1.538(8) . . yes
C(65) C(74) 1.527(9) . . yes
C(65) C(75) 1.541(9) . . yes
C(65) C(76) 1.558(9) . . yes
C(66) C(211) 1.57(2) . . yes
C(66) C(212) 1.54(2) . . yes
C(66) C(213) 1.59(2) . . yes
C(66) C(214) 1.64(3) . . yes
C(66) C(215) 1.57(3) . . yes
C(66) C(216) 1.54(2) . . yes
C(67) C(80) 1.564(10) . . yes
C(67) C(81) 1.50(1) . . yes
C(67) C(82) 1.52(1) . . yes
C(68) C(83) 1.52(1) . . yes
C(68) C(84) 1.51(1) . . yes
C(68) C(85) 1.542(10) . . yes
C(69) C(71) 1.566(8) . . yes
C(69) C(72) 1.564(10) . . yes
C(69) C(73) 1.557(10) . . yes
C(101) C(102) 1.376(8) . . yes
C(103) C(104) 1.413(8) . . yes
C(103) C(108) 1.432(7) . . yes
C(104) C(105) 1.383(8) . . yes
C(104) C(115) 1.546(8) . . yes
C(105) C(106) 1.404(8) . . yes
C(106) C(107) 1.390(8) . . yes
C(106) C(116) 1.529(8) . . yes
C(107) C(108) 1.393(8) . . yes
C(108) C(117) 1.531(8) . . yes
C(109) C(110) 1.416(8) . . yes
C(109) C(114) 1.405(9) . . yes
C(110) C(111) 1.392(9) . . yes
C(110) C(118) 1.537(9) . . yes
C(111) C(112) 1.374(10) . . yes
C(112) C(113) 1.395(9) . . yes
C(112) C(119) 1.561(10) . . yes
C(113) C(114) 1.400(9) . . yes
C(114) C(120) 1.557(9) . . yes
C(115) C(121) 1.547(9) . . yes
C(115) C(122) 1.54(1) . . yes
C(115) C(123) 1.522(10) . . yes
C(116) C(228) 1.57(1) . . yes
C(116) C(229) 1.58(1) . . yes
C(116) C(230) 1.57(1) . . yes
C(116) C(231) 1.62(2) . . yes
C(116) C(232) 1.57(3) . . yes
C(116) C(233) 1.50(3) . . yes
C(117) C(127) 1.551(10) . . yes
C(117) C(128) 1.51(1) . . yes
C(117) C(129) 1.527(10) . . yes
C(118) C(130) 1.533(9) . . yes
C(118) C(131) 1.526(9) . . yes
C(118) C(132) 1.551(9) . . yes
C(119) C(217) 1.64(2) . . yes
C(119) C(218) 1.52(2) . . yes
C(119) C(219) 1.52(2) . . yes
C(119) C(220) 1.72(3) . . yes
C(119) C(221) 1.54(3) . . yes
C(119) C(234) 1.64(3) . . yes
C(120) C(135) 1.551(10) . . yes
C(120) C(136) 1.516(10) . . yes
C(120) C(137) 1.53(1) . . yes
C(151) C(152) 1.376(8) . . yes
C(153) C(154) 1.384(9) . . yes
C(153) C(158) 1.425(8) . . yes
C(153) C(167) 1.543(9) . . yes
C(154) C(155) 1.384(10) . . yes
C(155) C(156) 1.362(9) . . yes
C(155) C(165) 1.519(9) . . yes
C(156) C(157) 1.393(8) . . yes
C(157) C(158) 1.421(8) . . yes
C(157) C(166) 1.543(8) . . yes
C(159) C(160) 1.419(8) . . yes
C(159) C(164) 1.414(8) . . yes
C(160) C(161) 1.403(9) . . yes
C(160) C(168) 1.537(9) . . yes
C(161) C(162) 1.353(9) . . yes
C(162) C(163) 1.378(9) . . yes
C(162) C(169) 1.521(8) . . yes
C(163) C(164) 1.415(8) . . yes
C(164) C(170) 1.544(9) . . yes
C(165) C(171) 1.41(1) . . yes
C(165) C(172) 1.44(1) . . yes
C(165) C(210) 1.49(2) . . yes
C(166) C(173) 1.567(10) . . yes
C(166) C(174) 1.534(10) . . yes
C(166) C(175) 1.54(1) . . yes
C(167) C(176) 1.51(1) . . yes
C(167) C(177) 1.50(1) . . yes
C(167) C(178) 1.55(1) . . yes
C(168) C(184) 1.53(1) . . yes
C(168) C(185) 1.50(1) . . yes
C(168) C(186) 1.550(10) . . yes
C(169) C(181) 1.53(1) . . yes
C(169) C(182) 1.46(1) . . yes
C(169) C(183) 1.46(1) . . yes
C(170) C(179) 1.521(10) . . yes
C(170) C(180) 1.541(10) . . yes
C(170) C(206) 1.551(9) . . yes
C(211) C(214) 1.69(3) . . yes
C(211) C(216) 1.10(2) . . yes
C(212) C(214) 1.28(3) . . yes
C(212) C(215) 1.43(3) . . yes
C(213) C(215) 1.42(3) . . yes
C(217) C(221) 1.53(4) . . yes
C(218) C(234) 1.12(3) . . yes
C(219) C(220) 1.45(3) . . yes
C(219) C(221) 1.33(3) . . yes
C(220) C(234) 1.54(4) . . yes
C(222) C(225) 1.64(2) . . yes
C(222) C(226) 1.12(2) . . yes
C(223) C(227) 0.80(2) . . yes
C(224) C(225) 1.32(2) . . yes
C(228) C(231) 1.65(3) . . yes
C(228) C(232) 1.18(3) . . yes
C(229) C(232) 1.74(3) . . yes
C(229) C(233) 1.35(3) . . yes
C(230) C(231) 1.41(2) . . yes
C(230) C(233) 1.48(3) . . yes
